data_7054632
loop_
_publ_author_name
'Li, Ao'
'Li, Liang'
'Lin, Zhi'
'Song, Lin'
'Wang, Zi-Hao'
'Chen, Qiang'
'Yang, Tao'
'Zhou, Xin-Hui'
'Xiao, Hong-Ping'
'Yin, Xiu-Ju'

_publ_section_title
;
 Guest-induced reversible structural transitions and concomitant on/off
 luminescence switching of an Eu(iii) metal--organic framework and its
 application in detecting picric acid
;
_journal_issue 3
_journal_name_full 'New J. Chem.'
_journal_page_first 2289
_journal_paper_doi 10.1039/C4NJ01946F
_journal_volume 39
_journal_year 2015
_chemical_formula_moiety 'C70 H54 Eu3 N6 O34, 2(C2 H3 N), 2(C H4 N0.50), 2(C2 H8 N), 4(H2 O)'
_chemical_formula_sum 'C80 H92 Eu3 N11 O38'
_chemical_formula_weight 2271.53
_chemical_name_systematic
; 
 ? 
;
_space_group_IT_number 14
_symmetry_cell_setting monoclinic
_symmetry_space_group_name_Hall '-P 2yn'
_symmetry_space_group_name_H-M 'P 1 21/n 1'
_atom_sites_solution_hydrogens geom
_atom_sites_solution_primary direct
_atom_sites_solution_secondary difmap
_audit_creation_method SHELXL-97
_audit_update_record
;
2014-08-03 deposited with the CCDC.
2015-01-16 downloaded from the CCDC.
;
_cell_angle_alpha 90.00
_cell_angle_beta 90.188(2)
_cell_angle_gamma 90.00
_cell_formula_units_Z 2
_cell_length_a 15.4724(19)
_cell_length_b 14.1459(17)
_cell_length_c 24.040(2)
_cell_measurement_reflns_used 9849
_cell_measurement_temperature 173(2)
_cell_measurement_theta_max 28.00
_cell_measurement_theta_min 2.58
_cell_volume 5261.6(10)
_computing_cell_refinement SMART
_computing_data_collection 'SMART (Bruker, 2000)'
_computing_data_reduction 'SAINT (Bruker, 2000)'
_computing_molecular_graphics SHELXTL
_computing_publication_material SHELXTL
_computing_structure_refinement SHELXTL
_computing_structure_solution 'SHELXTL (Bruker, 2000)'
_diffrn_ambient_temperature 173(2)
_diffrn_measured_fraction_theta_full 0.999
_diffrn_measured_fraction_theta_max 0.999
_diffrn_measurement_device_type 'Bruker Smart Apex CCD'
_diffrn_measurement_method 'phi and omega scans'
_diffrn_radiation_monochromator graphite
_diffrn_radiation_source 'sealed tube'
_diffrn_radiation_type MoK\a
_diffrn_radiation_wavelength 0.71073
_diffrn_reflns_av_R_equivalents 0.0130
_diffrn_reflns_av_sigmaI/netI 0.0707
_diffrn_reflns_limit_h_max 19
_diffrn_reflns_limit_h_min -19
_diffrn_reflns_limit_k_max 17
_diffrn_reflns_limit_k_min -16
_diffrn_reflns_limit_l_max 29
_diffrn_reflns_limit_l_min -29
_diffrn_reflns_number 42035
_diffrn_reflns_theta_full 26.00
_diffrn_reflns_theta_max 26.00
_diffrn_reflns_theta_min 1.57
_exptl_absorpt_coefficient_mu 1.848
_exptl_absorpt_correction_T_max 0.8
_exptl_absorpt_correction_T_min 0.7
_exptl_absorpt_correction_type multi-scan
_exptl_absorpt_process_details 'SADABS; Bruker, 2000'
_exptl_crystal_colour colorless
_exptl_crystal_density_diffrn 1.434
_exptl_crystal_density_method 'not measured'
_exptl_crystal_description block
_exptl_crystal_F_000 2284
_exptl_crystal_size_max 0.26
_exptl_crystal_size_mid 0.22
_exptl_crystal_size_min 0.20
_refine_diff_density_max 0.814
_refine_diff_density_min -0.690
_refine_diff_density_rms 0.154
_refine_ls_extinction_method none
_refine_ls_goodness_of_fit_ref 1.001
_refine_ls_hydrogen_treatment constr
_refine_ls_matrix_type full
_refine_ls_number_parameters 647
_refine_ls_number_reflns 10337
_refine_ls_number_restraints 0
_refine_ls_restrained_S_all 1.001
_refine_ls_R_factor_all 0.0584
_refine_ls_R_factor_gt 0.0543
_refine_ls_shift/su_max 0.000
_refine_ls_shift/su_mean 0.000
_refine_ls_structure_factor_coef Fsqd
_refine_ls_weighting_details 'calc w=1/[\s^2^(Fo^2^)+(0.08P)^2^+1.88P] where P=(Fo^2^+2Fc^2^)/3'
_refine_ls_weighting_scheme calc
_refine_ls_wR_factor_gt 0.1365
_refine_ls_wR_factor_ref 0.1371
_reflns_number_gt 7676
_reflns_number_total 10337
_reflns_threshold_expression >2sigma(I)
_cod_data_source_file c4nj01946f2.cif
_cod_data_source_block CCDC
_cod_depositor_comments
;
The following automatic conversions were performed:

'_symmetry_cell_setting' value 'Monoclinic' changed to 'monoclinic'
according to
/usr/data/users/saulius/crontab/automatic-downloads/rss-feeds/RSC/lib/dictionaries/cif_core.dic
dictionary named 'cif_core.dic' version 2.4.2 from 2011-04-26.

Automatic conversion script
Id: cif_fix_values 2935 2014-11-11 08:27:57Z andrius 

 Adding full bibliography for 7054632.cif.
;
_cod_original_sg_symbol_H-M 'P2(1)/n  '
_cod_database_code 7054632

loop_
_symmetry_equiv_pos_as_xyz
'x, y, z'
'-x+1/2, y+1/2, -z+1/2'
'-x, -y, -z'
'x-1/2, -y-1/2, z-1/2'

loop_
_atom_site_label
_atom_site_type_symbol
_atom_site_fract_x
_atom_site_fract_y
_atom_site_fract_z
_atom_site_U_iso_or_equiv
_atom_site_adp_type
_atom_site_occupancy
_atom_site_symmetry_multiplicity
_atom_site_calc_flag
_atom_site_refinement_flags
C1 C 0.3716(7) 1.0084(6) 0.4250(3) 0.042(2) Uani 1 1 d .
C2 C 0.3357(5) 1.0533(6) 0.3730(3) 0.0352(18) Uani 1 1 d .
C3 C 0.3685(6) 1.1394(6) 0.3542(4) 0.044(2) Uani 1 1 d .
H3 H 0.4125 1.1702 0.3751 0.053 Uiso 1 1 calc R
C4 C 0.3398(5) 1.1787(6) 0.3082(4) 0.039(2) Uani 1 1 d .
H4 H 0.3624 1.2380 0.2967 0.047 Uiso 1 1 calc R
C5 C 0.2754(5) 1.1338(6) 0.2754(4) 0.040(2) Uani 1 1 d .
C6 C 0.2425(5) 1.0479(6) 0.2952(3) 0.0344(19) Uani 1 1 d .
C7 C 0.2724(5) 1.0043(6) 0.3439(3) 0.0356(19) Uani 1 1 d .
H7 H 0.2507 0.9451 0.3562 0.043 Uiso 1 1 calc R
C8 C 0.0740(6) 1.1751(7) 0.0778(3) 0.040(2) Uani 1 1 d .
C9 C 0.1308(5) 1.1653(6) 0.1277(3) 0.0320(18) Uani 1 1 d .
C10 C 0.1891(6) 1.2337(6) 0.1413(3) 0.043(2) Uani 1 1 d .
H10 H 0.1942 1.2866 0.1172 0.052 Uiso 1 1 calc R
C11 C 0.2435(6) 1.2306(6) 0.1899(3) 0.045(2) Uani 1 1 d .
H11 H 0.2854 1.2777 0.1979 0.054 Uiso 1 1 calc R
C12 C 0.2303(5) 1.1572(6) 0.2221(3) 0.0363(19) Uani 1 1 d .
C13 C 0.1724(6) 1.0846(6) 0.2095(3) 0.037(2) Uani 1 1 d .
C14 C 0.1214(6) 1.0872(6) 0.1646(3) 0.041(2) Uani 1 1 d .
H14 H 0.0803 1.0387 0.1575 0.049 Uiso 1 1 calc R
C15 C 0.1761(6) 1.0026(5) 0.2551(3) 0.036(2) Uani 1 1 d .
C16 C 0.0908(6) 0.9982(7) 0.2826(4) 0.047(2) Uani 1 1 d .
H16D H 0.0966 1.0189 0.3214 0.071 Uiso 1 1 calc R
H16E H 0.0692 0.9331 0.2817 0.071 Uiso 1 1 calc R
H16F H 0.0501 1.0397 0.2631 0.071 Uiso 1 1 calc R
C17 C 0.4643(5) 0.6819(6) 0.5915(3) 0.0338(19) Uani 1 1 d .
C18 C 0.4165(5) 0.6868(6) 0.6448(3) 0.0341(19) Uani 1 1 d .
C19 C 0.3951(5) 0.7711(6) 0.6683(3) 0.041(2) Uani 1 1 d .
H19 H 0.4116 0.8279 0.6501 0.050 Uiso 1 1 calc R
C20 C 0.3499(6) 0.7766(6) 0.7179(3) 0.040(2) Uani 1 1 d .
H20 H 0.3431 0.8357 0.7361 0.048 Uiso 1 1 calc R
C21 C 0.3158(5) 0.6976(6) 0.7402(3) 0.0365(18) Uani 1 1 d .
C22 C 0.3415(5) 0.6072(6) 0.7182(3) 0.0336(19) Uani 1 1 d .
C23 C 0.3896(5) 0.6044(6) 0.6712(3) 0.0330(19) Uani 1 1 d .
H23 H 0.4053 0.5449 0.6559 0.040 Uiso 1 1 calc R
C24 C 0.1057(6) 0.5725(6) 0.9193(3) 0.0362(19) Uani 1 1 d .
C25 C 0.1615(5) 0.6081(6) 0.8727(3) 0.0326(18) Uani 1 1 d .
C26 C 0.1672(6) 0.7068(6) 0.8655(4) 0.047(2) Uani 1 1 d .
H26 H 0.1356 0.7483 0.8889 0.056 Uiso 1 1 calc R
C27 C 0.2199(6) 0.7428(6) 0.8236(3) 0.0374(19) Uani 1 1 d .
H27 H 0.2246 0.8090 0.8179 0.045 Uiso 1 1 calc R
C28 C 0.2656(5) 0.6795(6) 0.7898(3) 0.0332(19) Uani 1 1 d .
C29 C 0.2536(5) 0.5837(6) 0.7948(3) 0.0346(19) Uani 1 1 d .
C30 C 0.2022(5) 0.5483(6) 0.8387(3) 0.0360(18) Uani 1 1 d .
H30 H 0.1967 0.4820 0.8440 0.043 Uiso 1 1 calc R
C31 C 0.2973(6) 0.5304(6) 0.7516(3) 0.037(2) Uani 1 1 d .
C32 C 0.3636(6) 0.4543(7) 0.7700(3) 0.047(2) Uani 1 1 d .
H32A H 0.3329 0.3998 0.7854 0.070 Uiso 1 1 calc R
H32B H 0.4022 0.4809 0.7983 0.070 Uiso 1 1 calc R
H32C H 0.3976 0.4342 0.7378 0.070 Uiso 1 1 calc R
C33 C 0.7000(6) 0.6749(8) 0.5632(4) 0.057(3) Uani 1 1 d .
H33 H 0.7002 0.6706 0.6026 0.068 Uiso 1 1 calc R
C34 C 0.7735(8) 0.7086(7) 0.4818(4) 0.064(3) Uani 1 1 d .
H34A H 0.8025 0.6474 0.4859 0.076 Uiso 1 1 calc R
H34C H 0.8139 0.7546 0.4660 0.076 Uiso 1 1 calc R
H34B H 0.7235 0.7017 0.4570 0.076 Uiso 1 1 calc R
C35 C 0.7803(6) 0.8321(6) 0.5606(4) 0.052(2) Uani 1 1 d .
H35A H 0.7362 0.8816 0.5584 0.078 Uiso 1 1 calc R
H35B H 0.8317 0.8520 0.5398 0.078 Uiso 1 1 calc R
H35C H 0.7960 0.8212 0.5996 0.078 Uiso 1 1 calc R
C36 C 0.3935(6) 0.8135(6) 0.1290(4) 0.053(2) Uani 1 1 d .
C37 C 0.4691(6) 0.7854(7) 0.0997(4) 0.053(2) Uani 1 1 d .
H82B H 0.4940 0.7292 0.1174 0.063 Uiso 1 1 calc R
H82C H 0.5115 0.8368 0.1005 0.063 Uiso 1 1 calc R
H82A H 0.4540 0.7707 0.0610 0.063 Uiso 1 1 calc R
C38 C 0.9287(10) 0.5292(12) 0.4599(6) 0.041(4) Uani 0.50 1 d P
H39A H 0.9697 0.4781 0.4523 0.061 Uiso 0.50 1 calc PR
H39B H 0.8755 0.5025 0.4755 0.061 Uiso 0.50 1 calc PR
H39C H 0.9543 0.5734 0.4867 0.061 Uiso 0.50 1 calc PR
C39 C 0.9637(13) 0.6758(13) 0.4111(14) 0.096(10) Uani 0.50 1 d P
H38A H 0.9800 0.6861 0.4501 0.144 Uiso 0.50 1 calc PR
H38B H 0.9294 0.7296 0.3978 0.144 Uiso 0.50 1 calc PR
H38C H 1.0159 0.6697 0.3885 0.144 Uiso 0.50 1 calc PR
C40 C 0.4995(6) 0.7374(6) 0.2519(4) 0.052(2) Uani 1 1 d .
H36 H 0.5163 0.7437 0.2128 0.077 Uiso 1 1 calc R
H36B H 0.4495 0.6953 0.2548 0.077 Uiso 1 1 calc R
H36C H 0.5479 0.7110 0.2733 0.077 Uiso 1 1 calc R
C41 C 0.5415(6) 0.9042(7) 0.2638(4) 0.056(3) Uani 1 1 d .
H37A H 0.5899 0.8962 0.2898 0.084 Uiso 1 1 calc R
H37B H 0.5161 0.9671 0.2689 0.084 Uiso 1 1 calc R
H37C H 0.5623 0.8978 0.2256 0.084 Uiso 1 1 calc R
Eu1 Eu 0.44398(3) 0.87368(3) 0.508454(17) 0.03693(13) Uani 1 1 d .
Eu2 Eu 0.5000 0.5000 0.5000 0.04369(16) Uani 1 2 d S
N1 N 0.2931(4) 0.5067(6) 0.5532(3) 0.0437(18) Uani 1 1 d .
N2 N 0.2564(5) 0.7509(6) 0.5225(3) 0.050(2) Uani 1 1 d .
N3 N 0.7450(4) 0.7412(6) 0.5355(3) 0.051(2) Uani 1 1 d .
N4 N 0.3293(6) 0.8373(7) 0.1516(4) 0.070(3) Uani 1 1 d .
N5 N 0.9077(11) 0.5813(10) 0.4061(8) 0.080(6) Uani 0.50 1 d P
H5A H 0.8496 0.5948 0.4036 0.096 Uiso 0.50 1 calc PR
H5B H 0.9238 0.5464 0.3756 0.096 Uiso 0.50 1 calc PR
N6 N 0.4766(5) 0.8327(5) 0.2747(3) 0.048(2) Uani 1 1 d .
H4A H 0.4250 0.8519 0.2592 0.057 Uiso 1 1 calc R
H4B H 0.4688 0.8278 0.3125 0.057 Uiso 1 1 calc R
O1 O 0.3390(4) 0.9320(4) 0.4436(2) 0.0373(13) Uani 1 1 d .
O2 O 0.4374(4) 1.0420(4) 0.4512(2) 0.0395(13) Uani 1 1 d .
O3 O 0.0857(3) 1.2434(4) 0.0468(2) 0.0419(14) Uani 1 1 d .
O4 O 0.0225(5) 1.1122(5) 0.0657(2) 0.0470(17) Uani 1 1 d .
O5 O 0.2027(4) 0.9217(4) 0.2327(2) 0.0411(14) Uani 1 1 d .
H5F H 0.2642 0.9111 0.2250 0.049 Uiso 1 1 d R
O6 O 0.4891(3) 0.7576(4) 0.5700(2) 0.0352(12) Uani 1 1 d .
O7 O 0.4768(4) 0.6025(4) 0.5685(2) 0.0302(13) Uani 1 1 d .
O8 O 0.0502(4) 0.6278(4) 0.9401(2) 0.0401(13) Uani 1 1 d .
O9 O 0.1165(4) 0.4848(4) 0.9317(2) 0.0341(13) Uani 1 1 d .
O10 O 0.2364(4) 0.4905(4) 0.7174(2) 0.0403(14) Uani 1 1 d .
H10B H 0.2626 0.4579 0.6868 0.048 Uiso 1 1 d R
O11 O 0.3032(4) 0.4178(5) 0.5485(2) 0.0425(14) Uani 1 1 d .
O12 O 0.3169(4) 0.5596(4) 0.5172(2) 0.0458(14) Uani 1 1 d .
O13 O 0.2527(3) 0.5379(4) 0.5991(2) 0.0417(14) Uani 1 1 d .
O14 O 0.3072(3) 0.8087(4) 0.5420(2) 0.0344(13) Uani 1 1 d .
O15 O 0.2034(4) 0.7143(4) 0.5553(2) 0.0475(15) Uani 1 1 d .
O16 O 0.6537(4) 0.6140(4) 0.5302(2) 0.0415(14) Uani 1 1 d .
O17 O 0.2532(4) 0.7335(4) 0.4729(2) 0.0411(15) Uani 1 1 d .
O1W O 0.2055(11) 0.6155(10) 0.4602(7) 0.054(5) Uani 0.40 1 d P
H1X H 0.1692 0.6603 0.4572 0.065 Uiso 0.40 1 d PR
H1Y H 0.2204 0.6094 0.4941 0.065 Uiso 0.40 1 d PR
O2W O 0.8648(11) 0.8827(10) 0.4485(6) 0.048(4) Uani 0.40 1 d P
H2X H 0.9160 0.8643 0.4416 0.058 Uiso 0.40 1 d PR
H2Y H 0.8657 0.9408 0.4577 0.058 Uiso 0.40 1 d PR
O3W O -0.0026(9) 0.9018(12) 0.5623(6) 0.052(4) Uani 0.40 1 d P
H3X H 0.0014 0.9562 0.5771 0.063 Uiso 0.40 1 d PR
H3Y H 0.0167 0.9040 0.5293 0.063 Uiso 0.40 1 d PR
O4W O 0.9210(11) 0.3680(13) 0.6812(7) 0.066(5) Uani 0.40 1 d P
H4X H 0.8994 0.4232 0.6817 0.079 Uiso 0.40 1 d PR
H4Y H 0.8876 0.3310 0.6635 0.079 Uiso 0.40 1 d PR
O5W O 0.9910(12) 0.1439(13) 0.5592(8) 0.077(6) Uani 0.40 1 d P
H5X H 0.9751 0.0899 0.5707 0.093 Uiso 0.40 1 d PR
H5Y H 0.9823 0.1478 0.5243 0.093 Uiso 0.40 1 d PR

loop_
_atom_site_aniso_label
_atom_site_aniso_U_11
_atom_site_aniso_U_22
_atom_site_aniso_U_33
_atom_site_aniso_U_23
_atom_site_aniso_U_13
_atom_site_aniso_U_12
C1 0.059(6) 0.037(6) 0.029(4) -0.006(4) -0.003(4) -0.008(5)
C2 0.028(4) 0.040(5) 0.037(4) -0.003(4) 0.003(3) 0.004(4)
C3 0.035(5) 0.035(5) 0.060(6) 0.012(4) -0.005(4) 0.004(4)
C4 0.031(4) 0.028(5) 0.058(6) -0.002(4) 0.010(4) 0.001(4)
C5 0.030(4) 0.033(5) 0.057(5) -0.004(4) -0.004(4) 0.013(4)
C6 0.037(5) 0.044(5) 0.023(4) 0.003(4) -0.011(3) -0.005(4)
C7 0.044(5) 0.027(4) 0.036(4) 0.003(3) 0.010(4) 0.015(4)
C8 0.041(5) 0.046(6) 0.034(5) 0.000(4) -0.002(4) 0.019(5)
C9 0.032(4) 0.047(5) 0.017(3) 0.004(3) -0.006(3) -0.002(4)
C10 0.059(6) 0.039(5) 0.032(4) -0.004(4) 0.016(4) -0.001(5)
C11 0.053(5) 0.041(6) 0.042(5) 0.009(4) 0.002(4) 0.013(4)
C12 0.028(4) 0.030(4) 0.051(5) -0.009(4) -0.016(4) 0.001(4)
C13 0.039(5) 0.032(5) 0.039(4) -0.005(4) -0.009(4) 0.007(4)
C14 0.053(6) 0.038(5) 0.033(4) -0.008(4) -0.015(4) 0.014(4)
C15 0.036(5) 0.022(4) 0.051(5) -0.014(4) -0.014(4) 0.005(4)
C16 0.040(5) 0.053(6) 0.047(5) -0.017(5) -0.017(4) 0.011(4)
C17 0.024(4) 0.049(6) 0.028(4) -0.002(4) -0.005(3) -0.011(4)
C18 0.034(4) 0.049(6) 0.020(4) -0.004(3) -0.002(3) 0.002(4)
C19 0.040(5) 0.056(6) 0.028(4) -0.006(4) -0.013(3) 0.003(4)
C20 0.050(5) 0.028(5) 0.042(5) -0.007(4) 0.011(4) 0.004(4)
C21 0.035(4) 0.046(5) 0.028(4) 0.009(4) 0.003(3) 0.002(4)
C22 0.032(4) 0.028(5) 0.041(4) 0.005(3) 0.010(3) 0.012(4)
C23 0.030(4) 0.036(5) 0.033(4) 0.005(3) 0.015(3) 0.015(4)
C24 0.051(5) 0.022(4) 0.036(4) 0.009(3) 0.005(4) -0.003(4)
C25 0.029(4) 0.031(5) 0.038(4) 0.000(3) 0.006(3) 0.009(4)
C26 0.056(5) 0.034(5) 0.050(5) -0.029(4) 0.014(4) 0.000(5)
C27 0.051(5) 0.023(4) 0.038(4) 0.000(4) -0.016(4) 0.004(4)
C28 0.025(4) 0.037(5) 0.038(4) -0.003(3) 0.007(3) -0.010(4)
C29 0.035(5) 0.032(5) 0.038(4) 0.004(4) 0.003(3) 0.007(4)
C30 0.033(4) 0.032(5) 0.043(4) 0.000(4) -0.002(3) 0.000(4)
C31 0.035(5) 0.038(5) 0.038(4) -0.004(4) 0.015(4) 0.000(4)
C32 0.041(5) 0.062(6) 0.037(4) 0.007(4) 0.005(4) 0.001(5)
C33 0.038(5) 0.085(8) 0.048(6) -0.018(5) 0.000(4) -0.010(5)
C34 0.092(8) 0.033(5) 0.066(7) -0.004(5) 0.015(6) 0.008(6)
C35 0.060(6) 0.032(5) 0.065(6) -0.004(4) 0.020(5) -0.001(5)
C36 0.052(5) 0.052(6) 0.055(6) -0.018(4) 0.007(5) 0.016(5)
C37 0.055(6) 0.049(6) 0.054(5) -0.011(4) 0.003(4) -0.002(5)
C38 0.032(9) 0.056(11) 0.034(8) 0.016(7) 0.004(7) 0.022(8)
C39 0.035(11) 0.027(13) 0.23(3) 0.013(15) -0.024(15) 0.003(9)
C40 0.034(4) 0.052(6) 0.069(5) -0.006(5) 0.019(5) 0.016(5)
C41 0.038(5) 0.079(7) 0.052(5) -0.004(5) -0.011(4) 0.001(5)
Eu1 0.0387(2) 0.0359(2) 0.0363(2) -0.00442(17) 0.0092(2) -0.00500(17)
Eu2 0.0482(3) 0.0441(3) 0.0388(3) 0.0075(3) 0.0077(3) 0.0038(3)
N1 0.028(4) 0.053(5) 0.050(4) 0.010(4) 0.015(3) 0.017(4)
N2 0.057(5) 0.041(5) 0.053(5) 0.010(4) 0.015(4) -0.019(4)
N3 0.033(4) 0.069(6) 0.050(4) -0.025(4) 0.015(3) -0.013(4)
N4 0.075(6) 0.063(6) 0.072(6) -0.013(5) -0.014(5) 0.032(5)
N5 0.073(12) 0.032(9) 0.137(16) 0.003(10) 0.070(12) -0.003(9)
N6 0.042(4) 0.055(5) 0.046(4) 0.019(3) 0.014(3) -0.025(4)
O1 0.044(3) 0.025(3) 0.042(3) -0.010(3) 0.003(3) -0.004(3)
O2 0.047(3) 0.027(3) 0.045(3) -0.015(2) 0.009(3) -0.002(3)
O3 0.040(3) 0.050(4) 0.035(3) 0.005(3) 0.007(2) 0.001(3)
O4 0.054(4) 0.060(4) 0.028(3) -0.004(3) 0.002(3) 0.022(4)
O5 0.039(3) 0.042(4) 0.042(3) -0.004(3) 0.017(3) -0.007(3)
O6 0.043(3) 0.027(3) 0.036(3) -0.016(2) 0.017(3) -0.004(3)
O7 0.033(3) 0.019(3) 0.039(3) 0.004(2) -0.018(2) -0.004(2)
O8 0.045(3) 0.035(3) 0.041(3) 0.000(2) 0.005(3) -0.006(3)
O9 0.029(3) 0.026(3) 0.048(3) -0.012(2) 0.007(3) -0.003(2)
O10 0.054(4) 0.037(3) 0.030(3) 0.004(2) 0.024(3) 0.002(3)
O11 0.042(3) 0.050(4) 0.036(3) -0.002(3) 0.009(3) 0.015(3)
O12 0.051(3) 0.044(4) 0.042(3) 0.009(3) -0.014(3) 0.013(3)
O13 0.034(3) 0.046(3) 0.045(3) 0.008(3) 0.017(3) 0.005(3)
O14 0.027(3) 0.034(3) 0.042(3) -0.001(2) -0.001(2) 0.002(3)
O15 0.048(3) 0.039(3) 0.055(4) -0.017(3) 0.018(3) 0.004(3)
O16 0.056(4) 0.028(3) 0.040(3) 0.004(2) -0.005(3) 0.004(3)
O17 0.046(4) 0.031(3) 0.046(4) -0.004(3) 0.012(3) 0.013(3)
O1W 0.064(11) 0.031(9) 0.067(11) 0.016(7) -0.037(9) 0.001(8)
O2W 0.063(11) 0.041(9) 0.040(8) -0.014(6) -0.009(7) 0.020(7)
O3W 0.024(7) 0.074(11) 0.058(9) 0.014(8) 0.017(7) 0.006(8)
O4W 0.050(11) 0.095(14) 0.053(10) 0.004(9) 0.018(8) 0.000(9)
O5W 0.055(11) 0.078(13) 0.099(15) 0.036(11) 0.025(11) 0.032(10)

loop_
_atom_type_symbol
_atom_type_description
_atom_type_scat_dispersion_real
_atom_type_scat_dispersion_imag
_atom_type_scat_source
C C 0.0033 0.0016 'International Tables Vol C Tables 4.2.6.8 and 6.1.1.4'
H H 0.0000 0.0000 'International Tables Vol C Tables 4.2.6.8 and 6.1.1.4'
N N 0.0061 0.0033 'International Tables Vol C Tables 4.2.6.8 and 6.1.1.4'
O O 0.0106 0.0060 'International Tables Vol C Tables 4.2.6.8 and 6.1.1.4'
Eu Eu -0.1578 3.6682 'International Tables Vol C Tables 4.2.6.8 and 6.1.1.4'

loop_
_geom_angle_atom_site_label_1
_geom_angle_atom_site_label_2
_geom_angle_atom_site_label_3
_geom_angle
_geom_angle_site_symmetry_1
_geom_angle_site_symmetry_3
O1 C1 O2 117.1(8) . .
O1 C1 C2 120.2(8) . .
O2 C1 C2 122.6(8) . .
O1 C1 Eu1 51.0(4) . .
O2 C1 Eu1 67.2(5) . .
C2 C1 Eu1 164.6(6) . .
C7 C2 C3 122.0(8) . .
C7 C2 C1 117.8(7) . .
C3 C2 C1 120.2(8) . .
C4 C3 C2 121.3(9) . .
C4 C3 H3 119.4 . .
C2 C3 H3 119.4 . .
C3 C4 C5 120.9(8) . .
C3 C4 H4 119.6 . .
C5 C4 H4 119.6 . .
C6 C5 C4 117.1(8) . .
C6 C5 C12 108.3(7) . .
C4 C5 C12 134.6(8) . .
C5 C6 C7 123.1(8) . .
C5 C6 C15 112.9(7) . .
C7 C6 C15 123.7(8) . .
C2 C7 C6 115.6(8) . .
C2 C7 H7 122.2 . .
C6 C7 H7 122.2 . .
O4 C8 O3 121.5(8) . .
O4 C8 C9 120.1(8) . .
O3 C8 C9 118.1(9) . .
C10 C9 C14 118.0(7) . .
C10 C9 C8 121.0(8) . .
C14 C9 C8 120.8(8) . .
C9 C10 C11 124.0(8) . .
C9 C10 H10 118.0 . .
C11 C10 H10 118.0 . .
C12 C11 C10 114.3(9) . .
C12 C11 H11 122.8 . .
C10 C11 H11 122.8 . .
C11 C12 C13 123.8(8) . .
C11 C12 C5 127.5(8) . .
C13 C12 C5 108.6(7) . .
C14 C13 C12 122.1(8) . .
C14 C13 C15 126.5(8) . .
C12 C13 C15 111.4(7) . .
C13 C14 C9 117.6(9) . .
C13 C14 H14 121.2 . .
C9 C14 H14 121.2 . .
O5 C15 C16 115.0(7) . .
O5 C15 C6 113.8(7) . .
C16 C15 C6 109.3(6) . .
O5 C15 C13 110.9(7) . .
C16 C15 C13 107.9(7) . .
C6 C15 C13 98.6(6) . .
C15 C16 H16D 109.5 . .
C15 C16 H16E 109.5 . .
H16D C16 H16E 109.5 . .
C15 C16 H16F 109.5 . .
H16D C16 H16F 109.5 . .
H16E C16 H16F 109.5 . .
O6 C17 O7 122.1(7) . .
O6 C17 C18 118.2(7) . .
O7 C17 C18 119.7(7) . .
C19 C18 C23 118.1(7) . .
C19 C18 C17 121.5(8) . .
C23 C18 C17 120.4(7) . .
C18 C19 C20 122.1(8) . .
C18 C19 H19 119.0 . .
C20 C19 H19 119.0 . .
C21 C20 C19 119.6(8) . .
C21 C20 H20 120.2 . .
C19 C20 H20 120.2 . .
C20 C21 C22 118.8(7) . .
C20 C21 C28 133.3(8) . .
C22 C21 C28 107.2(7) . .
C23 C22 C21 119.0(7) . .
C23 C22 C31 132.2(7) . .
C21 C22 C31 108.4(6) . .
C22 C23 C18 121.5(7) . .
C22 C23 H23 119.3 . .
C18 C23 H23 119.3 . .
O8 C24 O9 126.4(7) . .
O8 C24 C25 118.6(7) . .
O9 C24 C25 114.9(7) . .
C30 C25 C26 121.4(7) . .
C30 C25 C24 121.2(7) . .
C26 C25 C24 117.4(7) . .
C27 C26 C25 119.2(7) . .
C27 C26 H26 120.4 . .
C25 C26 H26 120.4 . .
C26 C27 C28 118.8(7) . .
C26 C27 H27 120.6 . .
C28 C27 H27 120.6 . .
C29 C28 C27 120.7(7) . .
C29 C28 C21 108.6(7) . .
C27 C28 C21 129.6(8) . .
C28 C29 C30 119.4(7) . .
C28 C29 C31 112.7(7) . .
C30 C29 C31 127.9(8) . .
C25 C30 C29 120.0(8) . .
C25 C30 H30 120.0 . .
C29 C30 H30 120.0 . .
O10 C31 C29 108.7(7) . .
O10 C31 C22 106.8(7) . .
C29 C31 C22 102.7(7) . .
O10 C31 C32 109.8(7) . .
C29 C31 C32 117.7(7) . .
C22 C31 C32 110.4(7) . .
C31 C32 H32A 109.5 . .
C31 C32 H32B 109.5 . .
H32A C32 H32B 109.5 . .
C31 C32 H32C 109.5 . .
H32A C32 H32C 109.5 . .
H32B C32 H32C 109.5 . .
N3 C33 O16 115.0(8) . .
N3 C33 H33 122.5 . .
O16 C33 H33 122.5 . .
N3 C34 H34A 109.5 . .
N3 C34 H34C 109.5 . .
H34A C34 H34C 109.5 . .
N3 C34 H34B 109.5 . .
H34A C34 H34B 109.5 . .
H34C C34 H34B 109.5 . .
N3 C35 H35A 109.5 . .
N3 C35 H35B 109.5 . .
H35A C35 H35B 109.5 . .
N3 C35 H35C 109.5 . .
H35A C35 H35C 109.5 . .
H35B C35 H35C 109.5 . .
N4 C36 C37 177.7(11) . .
C36 C37 H82B 109.5 . .
C36 C37 H82C 109.5 . .
H82B C37 H82C 109.5 . .
C36 C37 H82A 109.5 . .
H82B C37 H82A 109.5 . .
H82C C37 H82A 109.5 . .
N5 C38 H39A 109.5 . .
N5 C38 H39B 109.5 . .
H39A C38 H39B 109.5 . .
N5 C38 H39C 109.5 . .
H39A C38 H39C 109.5 . .
H39B C38 H39C 109.5 . .
N5 C39 H38A 109.5 . .
N5 C39 H38B 109.5 . .
H38A C39 H38B 109.5 . .
N5 C39 H38C 109.5 . .
H38A C39 H38C 109.5 . .
H38B C39 H38C 109.5 . .
N6 C40 H36 109.5 . .
N6 C40 H36B 109.5 . .
H36 C40 H36B 109.5 . .
N6 C40 H36C 109.5 . .
H36 C40 H36C 109.5 . .
H36B C40 H36C 109.5 . .
N6 C41 H37A 109.5 . .
N6 C41 H37B 109.5 . .
H37A C41 H37B 109.5 . .
N6 C41 H37C 109.5 . .
H37A C41 H37C 109.5 . .
H37B C41 H37C 109.5 . .
O6 Eu1 O3 82.03(18) . 2_545
O6 Eu1 O8 103.45(17) . 4_675
O3 Eu1 O8 74.16(19) 2_545 4_675
O6 Eu1 O9 101.77(16) . 2_556
O3 Eu1 O9 144.3(2) 2_545 2_556
O8 Eu1 O9 136.73(18) 4_675 2_556
O6 Eu1 O2 82.23(19) . 3_676
O3 Eu1 O2 141.22(18) 2_545 3_676
O8 Eu1 O2 75.43(19) 4_675 3_676
O9 Eu1 O2 73.85(19) 2_556 3_676
O6 Eu1 O1 149.61(19) . .
O3 Eu1 O1 76.57(19) 2_545 .
O8 Eu1 O1 91.27(19) 4_675 .
O9 Eu1 O1 84.12(18) 2_556 .
O2 Eu1 O1 127.6(2) 3_676 .
O6 Eu1 O14 77.45(18) . .
O3 Eu1 O14 73.72(18) 2_545 .
O8 Eu1 O14 147.40(19) 4_675 .
O9 Eu1 O14 72.59(18) 2_556 .
O2 Eu1 O14 135.84(17) 3_676 .
O1 Eu1 O14 76.00(18) . .
O6 Eu1 O2 160.62(18) . .
O3 Eu1 O2 113.22(18) 2_545 .
O8 Eu1 O2 71.32(17) 4_675 .
O9 Eu1 O2 73.22(16) 2_556 .
O2 Eu1 O2 78.4(2) 3_676 .
O1 Eu1 O2 49.63(18) . .
O14 Eu1 O2 117.34(17) . .
O6 Eu1 C1 173.9(2) . .
O3 Eu1 C1 92.8(2) 2_545 .
O8 Eu1 C1 78.2(2) 4_675 .
O9 Eu1 C1 80.45(19) 2_556 .
O2 Eu1 C1 103.9(2) 3_676 .
O1 Eu1 C1 24.4(2) . .
O14 Eu1 C1 97.9(2) . .
O2 Eu1 C1 25.5(2) . .
O6 Eu1 Eu1 124.69(13) . 3_676
O3 Eu1 Eu1 137.62(13) 2_545 3_676
O8 Eu1 Eu1 68.19(13) 4_675 3_676
O9 Eu1 Eu1 68.55(13) 2_556 3_676
O2 Eu1 Eu1 42.47(14) 3_676 3_676
O1 Eu1 Eu1 85.37(13) . 3_676
O14 Eu1 Eu1 138.27(13) . 3_676
O2 Eu1 Eu1 35.93(12) . 3_676
C1 Eu1 Eu1 61.44(18) . 3_676
O7 Eu2 O7 180.000(1) 3_666 .
O7 Eu2 O4 92.02(19) 3_666 4_676
O7 Eu2 O4 87.98(19) . 4_676
O7 Eu2 O4 87.98(19) 3_666 2_545
O7 Eu2 O4 92.02(19) . 2_545
O4 Eu2 O4 180.0(2) 4_676 2_545
O7 Eu2 O16 66.10(18) 3_666 3_666
O7 Eu2 O16 113.90(18) . 3_666
O4 Eu2 O16 84.93(19) 4_676 3_666
O4 Eu2 O16 95.07(19) 2_545 3_666
O7 Eu2 O16 113.90(18) 3_666 .
O7 Eu2 O16 66.10(18) . .
O4 Eu2 O16 95.07(19) 4_676 .
O4 Eu2 O16 84.93(19) 2_545 .
O16 Eu2 O16 180.0 3_666 .
O7 Eu2 O12 116.22(18) 3_666 .
O7 Eu2 O12 63.78(18) . .
O4 Eu2 O12 104.2(2) 4_676 .
O4 Eu2 O12 75.8(2) 2_545 .
O16 Eu2 O12 54.97(17) 3_666 .
O16 Eu2 O12 125.03(17) . .
O7 Eu2 O12 63.78(18) 3_666 3_666
O7 Eu2 O12 116.22(18) . 3_666
O4 Eu2 O12 75.8(2) 4_676 3_666
O4 Eu2 O12 104.2(2) 2_545 3_666
O16 Eu2 O12 125.03(17) 3_666 3_666
O16 Eu2 O12 54.97(17) . 3_666
O12 Eu2 O12 179.999(1) . 3_666
O12 N1 O11 120.8(7) . .
O12 N1 O13 122.1(7) . .
O11 N1 O13 117.1(6) . .
O17 N2 O14 122.1(7) . .
O17 N2 O15 120.5(8) . .
O14 N2 O15 117.2(8) . .
C33 N3 C34 112.4(8) . .
C33 N3 C35 125.5(7) . .
C34 N3 C35 120.9(8) . .
C38 N5 C39 103.2(19) . .
C38 N5 H5A 111.1 . .
C39 N5 H5A 111.1 . .
C38 N5 H5B 111.1 . .
C39 N5 H5B 111.1 . .
H5A N5 H5B 109.1 . .
C41 N6 C40 113.4(7) . .
C41 N6 H4A 108.9 . .
C40 N6 H4A 108.9 . .
C41 N6 H4B 108.9 . .
C40 N6 H4B 108.9 . .
H4A N6 H4B 107.7 . .
C1 O1 Eu1 104.6(5) . .
C1 O2 Eu1 171.1(6) . 3_676
C1 O2 Eu1 87.3(5) . .
Eu1 O2 Eu1 101.6(2) 3_676 .
C8 O3 Eu1 160.0(6) . 2
C8 O4 Eu2 140.4(6) . 2
C15 O5 H5F 120.6 . .
C17 O6 Eu1 141.2(5) . .
C17 O7 Eu2 157.9(5) . .
C24 O8 Eu1 139.0(5) . 4_576
C24 O9 Eu1 137.8(5) . 2_546
C31 O10 H10B 111.4 . .
N1 O12 Eu2 102.5(4) . .
N2 O14 Eu1 132.8(5) . .
C33 O16 Eu2 154.3(5) . .
H1X O1W H1Y 109.5 . .
H2X O2W H2Y 109.5 . .
H3X O3W H3Y 109.5 . .
H4X O4W H4Y 109.5 . .
H5X O5W H5Y 109.5 . .

loop_
_geom_bond_atom_site_label_1
_geom_bond_atom_site_label_2
_geom_bond_distance
_geom_bond_site_symmetry_2
C1 O1 1.274(9) .
C1 O2 1.286(11) .
C1 C2 1.506(11) .
C1 Eu1 2.983(9) .
C2 C7 1.388(12) .
C2 C3 1.395(11) .
C3 C4 1.316(12) .
C3 H3 0.9500 .
C4 C5 1.418(12) .
C4 H4 0.9500 .
C5 C6 1.400(11) .
C5 C12 1.495(12) .
C6 C7 1.401(10) .
C6 C15 1.545(11) .
C7 H7 0.9500 .
C8 O4 1.228(10) .
C8 O3 1.233(10) .
C8 C9 1.492(11) .
C9 C10 1.362(11) .
C9 C14 1.425(12) .
C10 C11 1.437(12) .
C10 H10 0.9500 .
C11 C12 1.312(12) .
C11 H11 0.9500 .
C12 C13 1.395(12) .
C13 C14 1.336(11) .
C13 C15 1.596(11) .
C14 H14 0.9500 .
C15 O5 1.330(9) .
C15 C16 1.481(12) .
C16 H16D 0.9800 .
C16 H16E 0.9800 .
C16 H16F 0.9800 .
C17 O6 1.250(9) .
C17 O7 1.267(9) .
C17 C18 1.482(10) .
C18 C19 1.361(11) .
C18 C23 1.391(11) .
C19 C20 1.386(11) .
C19 H19 0.9500 .
C20 C21 1.348(11) .
C20 H20 0.9500 .
C21 C22 1.441(11) .
C21 C28 1.448(10) .
C22 C23 1.356(10) .
C22 C31 1.514(11) .
C23 H23 0.9500 .
C24 O8 1.266(10) .
C24 O9 1.286(9) .
C24 C25 1.504(10) .
C25 C30 1.335(10) .
C25 C26 1.410(11) .
C26 C27 1.394(12) .
C26 H26 0.9500 .
C27 C28 1.401(11) .
C27 H27 0.9500 .
C28 C29 1.373(12) .
C29 C30 1.415(11) .
C29 C31 1.452(10) .
C30 H30 0.9500 .
C31 O10 1.370(10) .
C31 C32 1.551(12) .
C32 H32A 0.9800 .
C32 H32B 0.9800 .
C32 H32C 0.9800 .
C33 N3 1.345(12) .
C33 O16 1.371(10) .
C33 H33 0.9500 .
C34 N3 1.442(11) .
C34 H34A 0.9800 .
C34 H34C 0.9800 .
C34 H34B 0.9800 .
C35 N3 1.521(11) .
C35 H35A 0.9800 .
C35 H35B 0.9800 .
C35 H35C 0.9800 .
C36 N4 1.183(12) .
C36 C37 1.425(12) .
C37 H82B 0.9800 .
C37 H82C 0.9800 .
C37 H82A 0.9800 .
C38 N5 1.52(2) .
C38 H39A 0.9800 .
C38 H39B 0.9800 .
C38 H39C 0.9800 .
C39 N5 1.60(2) .
C39 H38A 0.9800 .
C39 H38B 0.9800 .
C39 H38C 0.9800 .
C40 N6 1.498(11) .
C40 H36 0.9800 .
C40 H36B 0.9800 .
C40 H36C 0.9800 .
C41 N6 1.449(12) .
C41 H37A 0.9800 .
C41 H37B 0.9800 .
C41 H37C 0.9800 .
Eu1 O6 2.317(6) .
Eu1 O3 2.317(6) 2_545
Eu1 O8 2.328(6) 4_675
Eu1 O9 2.329(5) 2_556
Eu1 O2 2.392(6) 3_676
Eu1 O1 2.394(6) .
Eu1 O14 2.447(5) .
Eu1 O2 2.752(6) .
Eu1 Eu1 3.9933(9) 3_676
Eu2 O7 2.224(5) 3_666
Eu2 O7 2.225(5) .
Eu2 O4 2.265(6) 4_676
Eu2 O4 2.265(6) 2_545
Eu2 O16 2.962(6) 3_666
Eu2 O16 2.962(6) .
Eu2 O12 2.986(6) .
Eu2 O12 2.986(6) 3_666
N1 O12 1.203(8) .
N1 O11 1.272(9) .
N1 O13 1.344(8) .
N2 O17 1.220(8) .
N2 O14 1.225(9) .
N2 O15 1.250(9) .
N5 H5A 0.9200 .
N5 H5B 0.9200 .
N6 H4A 0.9200 .
N6 H4B 0.9200 .
O2 Eu1 2.392(6) 3_676
O3 Eu1 2.317(6) 2
O4 Eu2 2.265(6) 2
O5 H5F 0.9799 .
O8 Eu1 2.328(6) 4_576
O9 Eu1 2.329(5) 2_546
O10 H10B 0.9599 .
O1W H1X 0.8500 .
O1W H1Y 0.8499 .
O2W H2X 0.8499 .
O2W H2Y 0.8501 .
O3W H3X 0.8500 .
O3W H3Y 0.8499 .
O4W H4X 0.8500 .
O4W H4Y 0.8500 .
O5W H5X 0.8500 .
O5W H5Y 0.8501 .

loop_
_geom_torsion_atom_site_label_1
_geom_torsion_atom_site_label_2
_geom_torsion_atom_site_label_3
_geom_torsion_atom_site_label_4
_geom_torsion
_geom_torsion_site_symmetry_1
_geom_torsion_site_symmetry_4
O1 C1 C2 C7 -5.9(12) . .
O2 C1 C2 C7 171.3(7) . .
Eu1 C1 C2 C7 45(3) . .
O1 C1 C2 C3 176.8(8) . .
O2 C1 C2 C3 -6.0(12) . .
Eu1 C1 C2 C3 -132(2) . .
C7 C2 C3 C4 1.0(13) . .
C1 C2 C3 C4 178.2(8) . .
C2 C3 C4 C5 -1.2(13) . .
C3 C4 C5 C6 1.8(12) . .
C3 C4 C5 C12 -179.1(9) . .
C4 C5 C6 C7 -2.3(12) . .
C12 C5 C6 C7 178.4(8) . .
C4 C5 C6 C15 -177.2(7) . .
C12 C5 C6 C15 3.5(10) . .
C3 C2 C7 C6 -1.3(11) . .
C1 C2 C7 C6 -178.6(7) . .
C5 C6 C7 C2 2.0(12) . .
C15 C6 C7 C2 176.3(7) . .
O4 C8 C9 C10 179.0(8) . .
O3 C8 C9 C10 5.3(11) . .
O4 C8 C9 C14 -5.3(12) . .
O3 C8 C9 C14 -179.0(7) . .
C14 C9 C10 C11 1.7(12) . .
C8 C9 C10 C11 177.5(7) . .
C9 C10 C11 C12 -2.5(12) . .
C10 C11 C12 C13 3.7(13) . .
C10 C11 C12 C5 -179.6(8) . .
C6 C5 C12 C11 -178.6(9) . .
C4 C5 C12 C11 2.3(16) . .
C6 C5 C12 C13 -1.4(10) . .
C4 C5 C12 C13 179.4(9) . .
C11 C12 C13 C14 -4.3(14) . .
C5 C12 C13 C14 178.5(8) . .
C11 C12 C13 C15 176.1(8) . .
C5 C12 C13 C15 -1.1(9) . .
C12 C13 C14 C9 3.1(13) . .
C15 C13 C14 C9 -177.4(8) . .
C10 C9 C14 C13 -1.9(12) . .
C8 C9 C14 C13 -177.8(8) . .
C5 C6 C15 O5 113.6(8) . .
C7 C6 C15 O5 -61.2(11) . .
C5 C6 C15 C16 -116.3(9) . .
C7 C6 C15 C16 68.8(10) . .
C5 C6 C15 C13 -3.8(9) . .
C7 C6 C15 C13 -178.7(8) . .
C14 C13 C15 O5 63.7(11) . .
C12 C13 C15 O5 -116.8(8) . .
C14 C13 C15 C16 -63.1(11) . .
C12 C13 C15 C16 116.4(8) . .
C14 C13 C15 C6 -176.7(9) . .
C12 C13 C15 C6 2.9(9) . .
O6 C17 C18 C19 4.0(11) . .
O7 C17 C18 C19 -174.1(7) . .
O6 C17 C18 C23 -178.2(7) . .
O7 C17 C18 C23 3.7(11) . .
C23 C18 C19 C20 1.8(12) . .
C17 C18 C19 C20 179.7(7) . .
C18 C19 C20 C21 -9.1(13) . .
C19 C20 C21 C22 12.4(12) . .
C19 C20 C21 C28 -179.3(8) . .
C20 C21 C22 C23 -9.0(12) . .
C28 C21 C22 C23 179.9(8) . .
C20 C21 C22 C31 177.8(8) . .
C28 C21 C22 C31 6.6(9) . .
C21 C22 C23 C18 1.8(13) . .
C31 C22 C23 C18 173.2(9) . .
C19 C18 C23 C22 1.7(12) . .
C17 C18 C23 C22 -176.2(8) . .
O8 C24 C25 C30 -160.3(8) . .
O9 C24 C25 C30 15.5(12) . .
O8 C24 C25 C26 18.1(12) . .
O9 C24 C25 C26 -166.1(8) . .
C30 C25 C26 C27 -3.1(13) . .
C24 C25 C26 C27 178.5(8) . .
C25 C26 C27 C28 -0.1(12) . .
C26 C27 C28 C29 5.4(12) . .
C26 C27 C28 C21 172.0(8) . .
C20 C21 C28 C29 -175.2(9) . .
C22 C21 C28 C29 -5.9(9) . .
C20 C21 C28 C27 16.8(15) . .
C22 C21 C28 C27 -173.8(8) . .
C27 C28 C29 C30 -7.5(12) . .
C21 C28 C29 C30 -176.7(7) . .
C27 C28 C29 C31 172.1(7) . .
C21 C28 C29 C31 2.9(10) . .
C26 C25 C30 C29 1.0(13) . .
C24 C25 C30 C29 179.3(8) . .
C28 C29 C30 C25 4.3(12) . .
C31 C29 C30 C25 -175.2(8) . .
C28 C29 C31 O10 -111.8(8) . .
C30 C29 C31 O10 67.7(11) . .
C28 C29 C31 C22 1.1(9) . .
C30 C29 C31 C22 -179.3(8) . .
C28 C29 C31 C32 122.6(8) . .
C30 C29 C31 C32 -57.8(12) . .
C23 C22 C31 O10 -62.5(12) . .
C21 C22 C31 O10 109.5(7) . .
C23 C22 C31 C29 -176.8(9) . .
C21 C22 C31 C29 -4.8(9) . .
C23 C22 C31 C32 56.8(13) . .
C21 C22 C31 C32 -131.1(7) . .
O1 C1 Eu1 O3 47.9(5) . 2_545
O2 C1 Eu1 O3 -144.4(4) . 2_545
C2 C1 Eu1 O3 -12(2) . 2_545
O1 C1 Eu1 O8 121.0(5) . 4_675
O2 C1 Eu1 O8 -71.3(4) . 4_675
C2 C1 Eu1 O8 61(2) . 4_675
O1 C1 Eu1 O9 -96.8(5) . 2_556
O2 C1 Eu1 O9 70.9(4) . 2_556
C2 C1 Eu1 O9 -157(2) . 2_556
O1 C1 Eu1 O2 -167.4(4) . 3_676
O2 C1 Eu1 O2 0.3(5) . 3_676
C2 C1 Eu1 O2 133(2) . 3_676
O2 C1 Eu1 O1 167.7(8) . .
C2 C1 Eu1 O1 -60(2) . .
O1 C1 Eu1 O14 -26.1(5) . .
O2 C1 Eu1 O14 141.6(4) . .
C2 C1 Eu1 O14 -86(2) . .
O1 C1 Eu1 O2 -167.7(8) . .
C2 C1 Eu1 O2 132(3) . .
O1 C1 Eu1 Eu1 -167.5(5) . 3_676
O2 C1 Eu1 Eu1 0.2(4) . 3_676
C2 C1 Eu1 Eu1 133(2) . 3_676
O16 C33 N3 C34 -31.0(11) . .
O16 C33 N3 C35 161.9(8) . .
O2 C1 O1 Eu1 -12.7(9) . .
C2 C1 O1 Eu1 164.6(6) . .
O6 Eu1 O1 C1 -176.9(5) . .
O3 Eu1 O1 C1 -130.4(5) 2_545 .
O8 Eu1 O1 C1 -57.0(5) 4_675 .
O9 Eu1 O1 C1 79.8(5) 2_556 .
O2 Eu1 O1 C1 15.5(6) 3_676 .
O14 Eu1 O1 C1 153.3(5) . .
O2 Eu1 O1 C1 6.9(4) . .
Eu1 Eu1 O1 C1 11.0(5) 3_676 .
O1 C1 O2 Eu1 10.7(7) . .
C2 C1 O2 Eu1 -166.6(8) . .
O6 Eu1 O2 C1 179.1(5) . .
O3 Eu1 O2 C1 39.2(5) 2_545 .
O8 Eu1 O2 C1 101.9(5) 4_675 .
O9 Eu1 O2 C1 -103.3(4) 2_556 .
O2 Eu1 O2 C1 -179.7(5) 3_676 .
O1 Eu1 O2 C1 -6.6(4) . .
O14 Eu1 O2 C1 -43.8(5) . .
Eu1 Eu1 O2 C1 -179.7(5) 3_676 .
O6 Eu1 O2 Eu1 -1.1(5) . 3_676
O3 Eu1 O2 Eu1 -141.07(18) 2_545 3_676
O8 Eu1 O2 Eu1 -78.4(2) 4_675 3_676
O9 Eu1 O2 Eu1 76.4(2) 2_556 3_676
O2 Eu1 O2 Eu1 0.0 3_676 3_676
O1 Eu1 O2 Eu1 173.1(3) . 3_676
O14 Eu1 O2 Eu1 135.92(19) . 3_676
C1 Eu1 O2 Eu1 179.7(5) . 3_676
O4 C8 O3 Eu1 53(2) . 2
C9 C8 O3 Eu1 -133.6(14) . 2
O3 C8 O4 Eu2 62.4(12) . 2
C9 C8 O4 Eu2 -111.1(9) . 2
O7 C17 O6 Eu1 88.0(9) . .
C18 C17 O6 Eu1 -90.0(8) . .
O3 Eu1 O6 C17 -50.3(7) 2_545 .
O8 Eu1 O6 C17 -121.8(7) 4_675 .
O9 Eu1 O6 C17 93.6(7) 2_556 .
O2 Eu1 O6 C17 165.3(7) 3_676 .
O1 Eu1 O6 C17 -4.9(9) . .
O14 Eu1 O6 C17 24.7(7) . .
O2 Eu1 O6 C17 166.4(7) . .
Eu1 Eu1 O6 C17 165.6(7) 3_676 .
O6 C17 O7 Eu2 -24.6(17) . .
C18 C17 O7 Eu2 153.4(10) . .
O4 Eu2 O7 C17 171.2(13) 4_676 .
O4 Eu2 O7 C17 -8.8(13) 2_545 .
O16 Eu2 O7 C17 -105.2(13) 3_666 .
O16 Eu2 O7 C17 74.8(13) . .
O12 Eu2 O7 C17 -81.9(13) . .
O12 Eu2 O7 C17 98.1(13) 3_666 .
O9 C24 O8 Eu1 3.8(14) . 4_576
C25 C24 O8 Eu1 179.0(5) . 4_576
O8 C24 O9 Eu1 -0.6(14) . 2_546
C25 C24 O9 Eu1 -176.0(5) . 2_546
O11 N1 O12 Eu2 -51.7(8) . .
O13 N1 O12 Eu2 130.3(6) . .
O7 Eu2 O12 N1 95.4(5) 3_666 .
O7 Eu2 O12 N1 -84.6(5) . .
O4 Eu2 O12 N1 -4.1(5) 4_676 .
O4 Eu2 O12 N1 175.9(5) 2_545 .
O16 Eu2 O12 N1 69.1(5) 3_666 .
O16 Eu2 O12 N1 -110.9(5) . .
O17 N2 O14 Eu1 -22.2(13) . .
O15 N2 O14 Eu1 162.4(5) . .
O6 Eu1 O14 N2 -98.8(7) . .
O3 Eu1 O14 N2 -13.6(7) 2_545 .
O8 Eu1 O14 N2 -3.4(8) 4_675 .
O9 Eu1 O14 N2 154.4(7) 2_556 .
O2 Eu1 O14 N2 -163.5(6) 3_676 .
O1 Eu1 O14 N2 66.2(7) . .
O2 Eu1 O14 N2 94.6(7) . .
C1 Eu1 O14 N2 77.0(7) . .
Eu1 Eu1 O14 N2 132.4(6) 3_676 .
N3 C33 O16 Eu2 -138.4(10) . .
O7 Eu2 O16 C33 -168.1(13) 3_666 .
O7 Eu2 O16 C33 11.9(13) . .
O4 Eu2 O16 C33 -73.7(13) 4_676 .
O4 Eu2 O16 C33 106.3(13) 2_545 .
O12 Eu2 O16 C33 37.6(13) . .
O12 Eu2 O16 C33 -142.4(13) 3_666 .
